data_2217374
loop_
_publ_author_name
'P. Frizzo, Clarissa'
'T. Campos, Patrick'
'R. B. Marzari, Mara'
'Machado, Pablo'
'A. P. Martins, Marcos'

_publ_section_title
;
 2-Methyl-5-(4-tolyl)-7-(trifluoromethyl)pyrazolo[1,5-<i>a</i>]pyrimidine
;
_journal_coeditor_code XU2373
_journal_issue 1
_journal_name_full 'Acta Crystallographica Section E'
_journal_page_first o212
_journal_page_last o212
_journal_paper_doi 10.1107/S1600536807064318
_journal_volume 64
_journal_year 2008
_chemical_formula_iupac 'C15 H12 F3 N3'
_chemical_formula_moiety 'C15 H12 F3 N3'
_chemical_formula_sum 'C15 H12 F3 N3'
_chemical_formula_weight 291.28
_chemical_melting_point 415.5(5)
_chemical_name_common 'trifluoromethyl pyrazolo pyrimidine'
_chemical_name_systematic
;
2-Methyl-5-(4-tolyl)-7-(trifluoromethyl)pyrazolo[1,5-a]pyrimidine
;
_space_group_IT_number 2
_symmetry_cell_setting triclinic
_symmetry_space_group_name_Hall '-P 1'
_symmetry_space_group_name_H-M 'P -1'
_atom_sites_solution_hydrogens geom
_atom_sites_solution_primary direct
_atom_sites_solution_secondary difmap
_audit_conform_dict_name cif_core.dic
_audit_conform_dict_version 2.3
_audit_creation_method 'WinGX routine CIF_UPDATE'
_cell_angle_alpha 110.225(3)
_cell_angle_beta 96.808(3)
_cell_angle_gamma 99.835(3)
_cell_formula_units_Z 2
_cell_length_a 4.8715(2)
_cell_length_b 11.2655(5)
_cell_length_c 13.5584(6)
_cell_measurement_reflns_used 150
_cell_measurement_temperature 293(2)
_cell_measurement_theta_max 24.602
_cell_measurement_theta_min 2.999
_cell_volume 675.13(5)
_computing_cell_refinement 'SAINT (Bruker, 2006)'
_computing_data_collection 'APEX2 (Bruker, 2006)'
_computing_data_reduction 'SAINT (Bruker, 2006)'
_computing_molecular_graphics 'ORTEP-3 (Farrugia, 1997)'
_computing_publication_material 'SHELXL97 (Sheldrick, 1997)'
_computing_structure_refinement 'SHELXL97 (Sheldrick, 1997)'
_computing_structure_solution 'SHELXS97 (Sheldrick, 1997)'
_diffrn_ambient_temperature 293(2)
_diffrn_measured_fraction_theta_full 0.987
_diffrn_measured_fraction_theta_max 0.987
_diffrn_measurement_device_type 'X8 APEXII'
_diffrn_measurement_method '\f and \w scans'
_diffrn_radiation_monochromator graphite
_diffrn_radiation_type MoK\a
_diffrn_radiation_wavelength 0.71073
_diffrn_reflns_av_R_equivalents 0.0395
_diffrn_reflns_limit_h_max 6
_diffrn_reflns_limit_h_min -6
_diffrn_reflns_limit_k_max 15
_diffrn_reflns_limit_k_min -15
_diffrn_reflns_limit_l_max 18
_diffrn_reflns_limit_l_min -18
_diffrn_reflns_number 16787
_diffrn_reflns_theta_full 29.66
_diffrn_reflns_theta_max 29.66
_diffrn_reflns_theta_min 1.63
_diffrn_standards_interval_count 0
_diffrn_standards_interval_time 0
_diffrn_standards_number 0
_exptl_absorpt_coefficient_mu 0.117
_exptl_absorpt_correction_T_max 0.977
_exptl_absorpt_correction_T_min 0.874
_exptl_absorpt_correction_type multi-scan
_exptl_absorpt_process_details '(XPREP; Bruker, 2006)'
_exptl_crystal_colour yellow
_exptl_crystal_density_diffrn 1.433
_exptl_crystal_density_method 'not measured'
_exptl_crystal_description block
_exptl_crystal_F_000 300
_exptl_crystal_size_max 0.98
_exptl_crystal_size_mid 0.212
_exptl_crystal_size_min 0.197
_refine_diff_density_max 0.399
_refine_diff_density_min -0.447
_refine_ls_extinction_method none
_refine_ls_goodness_of_fit_ref 1.05
_refine_ls_hydrogen_treatment constr
_refine_ls_matrix_type full
_refine_ls_number_parameters 190
_refine_ls_number_reflns 3757
_refine_ls_number_restraints 0
_refine_ls_restrained_S_all 1.05
_refine_ls_R_factor_all 0.0985
_refine_ls_R_factor_gt 0.057
_refine_ls_shift/su_max 0
_refine_ls_shift/su_mean 0
_refine_ls_structure_factor_coef Fsqd
_refine_ls_weighting_details 'calc w=1/[\s^2^(Fo^2^)+(0.1373P)^2^] where P=(Fo^2^+2Fc^2^)/3'
_refine_ls_weighting_scheme calc
_refine_ls_wR_factor_gt 0.1815
_refine_ls_wR_factor_ref 0.227
_reflns_number_gt 2200
_reflns_number_total 3757
_reflns_threshold_expression I>2\s(I)
_cod_data_source_file xu2373.cif
_cod_data_source_block I
_cod_depositor_comments
;
The following automatic conversions were performed:

'_chemical_melting_point' value '415-416' was changed to '415.5(5)' -
the average value was taken and precision was estimated.

Automatic conversion script
Id: cif_fix_values 1646 2011-03-28 12:23:43Z adriana 

The following automatic conversions were performed:

'_chemical_melting_point' value '415-416' was changed to '415.5(5)' -
the average value was taken and precision was estimated.

Automatic conversion script
Id: cif_fix_values 1715 2011-07-08 13:25:40Z adriana 
;
_cod_database_code 2217374
_cod_database_fobs_code 2217374

loop_
_symmetry_equiv_pos_as_xyz
'x, y, z'
'-x, -y, -z'

loop_
_atom_site_type_symbol
_atom_site_label
_atom_site_fract_x
_atom_site_fract_y
_atom_site_fract_z
_atom_site_U_iso_or_equiv
_atom_site_adp_type
_atom_site_calc_flag
_atom_site_refinement_flags
_atom_site_occupancy
N N4 -0.1395(3) 0.64063(13) 0.15766(10) 0.0437(4) Uani d . 1
C C51 0.2301(3) 0.60519(16) 0.27094(13) 0.0434(4) Uani d . 1
C C5 0.0595(3) 0.69036(16) 0.24463(12) 0.0427(4) Uani d . 1
N N1A -0.2415(3) 0.85107(14) 0.19699(11) 0.0475(4) Uani d . 1
C C3A -0.2918(3) 0.71919(16) 0.13244(13) 0.0443(4) Uani d . 1
C C7 -0.0385(4) 0.90322(17) 0.28737(15) 0.0517(4) Uani d . 1
N N1 -0.4126(3) 0.91420(15) 0.15720(13) 0.0560(4) Uani d . 1
C C6 0.1130(4) 0.82475(17) 0.31325(14) 0.0501(4) Uani d . 1
H H6 0.2514 0.8577 0.3753 0.06 Uiso calc R 1
C C56 0.2277(4) 0.48484(18) 0.19505(14) 0.0526(5) Uani d . 1
H H56 0.1165 0.4575 0.1271 0.063 Uiso calc R 1
C C55 0.3880(4) 0.40510(18) 0.21898(15) 0.0571(5) Uani d . 1
H H55 0.381 0.3245 0.1668 0.069 Uiso calc R 1
C C52 0.4029(4) 0.64261(19) 0.37085(15) 0.0584(5) Uani d . 1
H H52 0.4097 0.723 0.4233 0.07 Uiso calc R 1
C C54 0.5592(4) 0.44182(19) 0.31862(15) 0.0539(5) Uani d . 1
C C3 -0.5081(4) 0.69986(19) 0.04969(15) 0.0514(4) Uani d . 1
H H3 -0.5939 0.622 -0.0068 0.062 Uiso calc R 1
C C2 -0.5725(4) 0.81980(18) 0.06756(15) 0.0522(5) Uani d . 1
C C53 0.5645(5) 0.5626(2) 0.39352(16) 0.0631(5) Uani d . 1
H H53 0.6796 0.5906 0.4608 0.076 Uiso calc R 1
C C8 0.7329(5) 0.3537(2) 0.34284(18) 0.0700(6) Uani d . 1
H H8A 0.7031 0.2754 0.2807 0.105 Uiso calc R 1
H H8B 0.6763 0.3327 0.4014 0.105 Uiso calc R 1
H H8C 0.9303 0.3967 0.3619 0.105 Uiso calc R 1
C C71 0.0064(5) 1.0448(2) 0.3532(2) 0.0714(6) Uani d . 1
C C21 -0.7881(4) 0.8562(2) 0.00171(18) 0.0689(6) Uani d . 1
H H21A -0.7828 0.9471 0.0353 0.103 Uiso calc R 1
H H21B -0.9738 0.8064 -0.0036 0.103 Uiso calc R 1
H H21C -0.7457 0.8385 -0.0686 0.103 Uiso calc R 1
F F3 -0.2264(3) 1.07474(12) 0.38784(11) 0.0893(5) Uani d . 1
F F1 0.2076(3) 1.07989(12) 0.43939(12) 0.1008(6) Uani d . 1
F F2 0.0852(3) 1.11914(12) 0.29935(14) 0.1004(5) Uani d . 1

loop_
_atom_site_aniso_label
_atom_site_aniso_U_11
_atom_site_aniso_U_22
_atom_site_aniso_U_33
_atom_site_aniso_U_12
_atom_site_aniso_U_13
_atom_site_aniso_U_23
N4 0.0444(8) 0.0425(8) 0.0452(7) 0.0121(6) 0.0056(6) 0.0175(6)
C51 0.0427(9) 0.0434(9) 0.0449(9) 0.0114(7) 0.0059(6) 0.0177(7)
C5 0.0430(9) 0.0401(9) 0.0447(9) 0.0100(6) 0.0078(6) 0.0155(7)
N1A 0.0449(8) 0.0430(8) 0.0557(8) 0.0131(6) 0.0048(6) 0.0197(7)
C3A 0.0449(9) 0.0425(9) 0.0476(9) 0.0113(7) 0.0081(7) 0.0191(7)
C7 0.0478(10) 0.0399(9) 0.0606(11) 0.0105(7) 0.0043(8) 0.0121(8)
N1 0.0507(9) 0.0533(10) 0.0723(10) 0.0189(7) 0.0068(7) 0.0318(8)
C6 0.0472(10) 0.0425(9) 0.0522(10) 0.0106(7) -0.0016(7) 0.0109(8)
C56 0.0583(11) 0.0473(10) 0.0510(10) 0.0183(8) 0.0021(8) 0.0168(8)
C55 0.0628(12) 0.0511(11) 0.0613(11) 0.0257(9) 0.0107(9) 0.0201(9)
C52 0.0654(12) 0.0500(11) 0.0530(10) 0.0179(9) -0.0029(9) 0.0133(8)
C54 0.0471(10) 0.0617(12) 0.0653(11) 0.0200(8) 0.0125(8) 0.0346(9)
C3 0.0495(10) 0.0514(10) 0.0526(9) 0.0108(7) 0.0018(7) 0.0213(8)
C2 0.0453(9) 0.0570(11) 0.0617(11) 0.0134(8) 0.0080(8) 0.0310(9)
C53 0.0654(12) 0.0637(13) 0.0580(11) 0.0204(9) -0.0065(9) 0.0233(10)
C8 0.0662(13) 0.0779(14) 0.0844(15) 0.0355(11) 0.0151(11) 0.0438(12)
C71 0.0619(13) 0.0448(11) 0.0919(16) 0.0169(9) -0.0039(11) 0.0104(11)
C21 0.0577(12) 0.0765(15) 0.0826(14) 0.0196(10) 0.0006(10) 0.0442(12)
F3 0.0826(10) 0.0650(9) 0.1014(10) 0.0344(7) 0.0122(8) 0.0017(7)
F1 0.0906(11) 0.0543(8) 0.1095(11) 0.0197(7) -0.0302(9) -0.0132(7)
F2 0.0970(11) 0.0468(8) 0.1534(14) 0.0113(7) 0.0153(10) 0.0378(8)

loop_
_atom_type_symbol
_atom_type_description
_atom_type_scat_dispersion_real
_atom_type_scat_dispersion_imag
_atom_type_scat_source
C C 0.0033 0.0016 'International Tables Vol C Tables 4.2.6.8 and 6.1.1.4'
H H 0 0 'International Tables Vol C Tables 4.2.6.8 and 6.1.1.4'
N N 0.0061 0.0033 'International Tables Vol C Tables 4.2.6.8 and 6.1.1.4'
F F 0.0171 0.0103 'International Tables Vol C Tables 4.2.6.8 and 6.1.1.4'

loop_
_geom_angle_atom_site_label_1
_geom_angle_atom_site_label_2
_geom_angle_atom_site_label_3
_geom_angle
C5 N4 C3A 118.71(14)
C56 C51 C52 117.46(16)
C56 C51 C5 120.61(15)
C52 C51 C5 121.91(15)
N4 C5 C6 121.31(15)
N4 C5 C51 118.72(14)
C6 C5 C51 119.96(15)
C7 N1A N1 127.00(15)
C7 N1A C3A 120.58(14)
N1 N1A C3A 112.42(14)
N4 C3A C3 133.62(16)
N4 C3A N1A 121.23(15)
C3 C3A N1A 105.15(15)
C6 C7 N1A 118.36(16)
C6 C7 C71 123.34(17)
N1A C7 C71 118.31(16)
C2 N1 N1A 103.32(14)
C7 C6 C5 119.78(16)
C7 C6 H6 120.1
C5 C6 H6 120.1
C55 C56 C51 120.88(17)
C55 C56 H56 119.6
C51 C56 H56 119.6
C56 C55 C54 121.77(17)
C56 C55 H55 119.1
C54 C55 H55 119.1
C53 C52 C51 121.14(17)
C53 C52 H52 119.4
C51 C52 H52 119.4
C53 C54 C55 117.20(17)
C53 C54 C8 121.90(18)
C55 C54 C8 120.90(18)
C3A C3 C2 106.06(16)
C3A C3 H3 127
C2 C3 H3 127
N1 C2 C3 113.05(16)
N1 C2 C21 117.78(17)
C3 C2 C21 129.17(17)
C52 C53 C54 121.53(17)
C52 C53 H53 119.2
C54 C53 H53 119.2
C54 C8 H8A 109.5
C54 C8 H8B 109.5
H8A C8 H8B 109.5
C54 C8 H8C 109.5
H8A C8 H8C 109.5
H8B C8 H8C 109.5
F1 C71 F2 107.13(18)
F1 C71 F3 106.74(19)
F2 C71 F3 107.32(18)
F1 C71 C7 110.86(17)
F2 C71 C7 112.3(2)
F3 C71 C7 112.17(18)
C2 C21 H21A 109.5
C2 C21 H21B 109.5
H21A C21 H21B 109.5
C2 C21 H21C 109.5
H21A C21 H21C 109.5
H21B C21 H21C 109.5

loop_
_geom_bond_atom_site_label_1
_geom_bond_atom_site_label_2
_geom_bond_distance
N4 C5 1.316(2)
N4 C3A 1.351(2)
C51 C56 1.387(2)
C51 C52 1.391(2)
C51 C5 1.475(2)
C5 C6 1.435(2)
N1A C7 1.357(2)
N1A N1 1.3609(19)
N1A C3A 1.400(2)
C3A C3 1.375(2)
C7 C6 1.351(2)
C7 C71 1.496(3)
N1 C2 1.347(2)
C6 H6 0.93
C56 C55 1.380(2)
C56 H56 0.93
C55 C54 1.386(3)
C55 H55 0.93
C52 C53 1.379(3)
C52 H52 0.93
C54 C53 1.382(3)
C54 C8 1.502(3)
C3 C2 1.385(3)
C3 H3 0.93
C2 C21 1.499(3)
C53 H53 0.93
C8 H8A 0.96
C8 H8B 0.96
C8 H8C 0.96
C71 F1 1.326(2)
C71 F2 1.328(3)
C71 F3 1.330(3)
C21 H21A 0.96
C21 H21B 0.96
C21 H21C 0.96

loop_
_geom_torsion_atom_site_label_1
_geom_torsion_atom_site_label_2
_geom_torsion_atom_site_label_3
_geom_torsion_atom_site_label_4
_geom_torsion
N4 C51 C5 C56 -14.5(3)
N4 C51 C5 C52 166.90(16)

loop_
_cod_related_entry_id
_cod_related_entry_database
_cod_related_entry_code
1 ChemSpider 660066
